data_1557053
loop_
_publ_author_name
'Mongin, C\'edric'
'Ardoy, Alejandro Mendez'
'M\'ereau, Rapha\"el'
'Bassani, Dario M.'
'Bibal, Brigitte'

_publ_section_title
;
 Singlet oxygen stimulus for switchable functional organic cages
;
_journal_issue 6
_journal_name_full 'Chemical Science'
_journal_page_first 1478
_journal_page_last 1484
_journal_paper_doi 10.1039/C9SC05354A
_journal_volume 11
_journal_year 2020
_chemical_formula_moiety 'C28 H18 O2'
_chemical_formula_sum 'C28 H18 O2'
_chemical_formula_weight 386.42
_chemical_name_common 12CM104
_space_group_IT_number 14
_space_group_name_Hall '-P 2ybc'
_space_group_name_H-M_alt 'P 1 21/c 1'
_symmetry_cell_setting monoclinic
_symmetry_space_group_name_H-M 'P 1 21/c 1'
_atom_sites_solution_hydrogens geom
_atom_sites_solution_primary direct
_atom_sites_solution_secondary difmap
_audit_creation_method SHELXL-97
_audit_update_record
;
2017-03-31 deposited with the CCDC.	2020-01-15 downloaded from the CCDC.
;
_cell_angle_alpha 90.00
_cell_angle_beta 106.370(2)
_cell_angle_gamma 90.00
_cell_formula_units_Z 2
_cell_length_a 13.0175(5)
_cell_length_b 9.3290(3)
_cell_length_c 8.3512(3)
_cell_measurement_reflns_used 1503
_cell_measurement_temperature 120(2)
_cell_measurement_theta_max 65.86
_cell_measurement_theta_min 3.54
_cell_volume 973.06(6)
_computing_cell_refinement 'SAINT v7.68A (Bruker AXS Inc.)'
_computing_data_collection 'APEX2 2012.2 (Bruker AXS Inc.)'
_computing_data_reduction 'SAINT v7.68A (Bruker AXS Inc.)'
_computing_molecular_graphics ORTEP
_computing_publication_material ORTEP
_computing_structure_refinement 'SHELXL-97 (Sheldrick, 2008)'
_computing_structure_solution 'SHELXS-97 (Sheldrick, 2008)'
_diffrn_ambient_temperature 120(2)
_diffrn_detector_area_resol_mean 8.3333
_diffrn_measured_fraction_theta_full 0.986
_diffrn_measured_fraction_theta_max 0.986
_diffrn_measurement_device_type 'Bruker APEX Duo'
_diffrn_measurement_method 'phi and omega scans'
_diffrn_radiation_monochromator 'multilayer QUAZAR mirrors'
_diffrn_radiation_source 'microfocus sealed tube'
_diffrn_radiation_type CuK\a
_diffrn_radiation_wavelength 1.54178
_diffrn_reflns_av_R_equivalents 0.0320
_diffrn_reflns_av_sigmaI/netI 0.0273
_diffrn_reflns_limit_h_max 15
_diffrn_reflns_limit_h_min -15
_diffrn_reflns_limit_k_max 7
_diffrn_reflns_limit_k_min -11
_diffrn_reflns_limit_l_max 8
_diffrn_reflns_limit_l_min -9
_diffrn_reflns_number 10846
_diffrn_reflns_theta_full 65.86
_diffrn_reflns_theta_max 65.86
_diffrn_reflns_theta_min 3.54
_exptl_absorpt_coefficient_mu 0.645
_exptl_absorpt_correction_T_max 0.9872
_exptl_absorpt_correction_T_min 0.8873
_exptl_absorpt_correction_type multi-scan
_exptl_absorpt_process_details sadabs
_exptl_crystal_colour 'no information'
_exptl_crystal_density_diffrn 1.319
_exptl_crystal_density_method 'not measured'
_exptl_crystal_description 'no information'
_exptl_crystal_F_000 404
_exptl_crystal_size_max 0.19
_exptl_crystal_size_mid 0.17
_exptl_crystal_size_min 0.02
_refine_diff_density_max 0.142
_refine_diff_density_min -0.160
_refine_diff_density_rms 0.035
_refine_ls_extinction_method none
_refine_ls_goodness_of_fit_ref 1.026
_refine_ls_hydrogen_treatment constr
_refine_ls_matrix_type full
_refine_ls_number_parameters 136
_refine_ls_number_reflns 1662
_refine_ls_number_restraints 0
_refine_ls_restrained_S_all 1.026
_refine_ls_R_factor_all 0.0382
_refine_ls_R_factor_gt 0.0351
_refine_ls_shift/su_max 0.000
_refine_ls_shift/su_mean 0.000
_refine_ls_structure_factor_coef Fsqd
_refine_ls_weighting_details 'calc w=1/[\s^2^(Fo^2^)+(0.0529P)^2^+0.2180P] where P=(Fo^2^+2Fc^2^)/3'
_refine_ls_weighting_scheme calc
_refine_ls_wR_factor_gt 0.0922
_refine_ls_wR_factor_ref 0.0952
_reflns_number_gt 1503
_reflns_number_total 1662
_reflns_threshold_expression >2\s(I)
_cod_data_source_file c9sc05354a2.cif
_cod_data_source_block 12cm104
_cod_depositor_comments
;
The following automatic conversions were performed:

data item '_symmetry_cell_setting' value 'Monoclinic' was changed to
'monoclinic' in accordance with the
/home/data/users/saulius/crontab/automatic-downloads/rss-feeds/RSC/lib/dictionaries/cif_core.dic
dictionary named 'cif_core.dic' version 2.4.2 last updated on
2011-04-26.

Automatic conversion script
Id: cif_fix_values 7556 2019-12-06 15:28:31Z antanas 

 Adding full bibliography for 1557052--1557053.cif.

 Adding full bibliography for 1557052--1557053.cif.
;
_cod_original_sg_symbol_H-M P21/c
_cod_database_code 1557053

loop_
_symmetry_equiv_pos_as_xyz
'x, y, z'
'-x, y+1/2, -z+1/2'
'-x, -y, -z'
'x, -y-1/2, z-1/2'

loop_
_atom_site_label
_atom_site_type_symbol
_atom_site_fract_x
_atom_site_fract_y
_atom_site_fract_z
_atom_site_U_iso_or_equiv
_atom_site_adp_type
_atom_site_occupancy
_atom_site_symmetry_multiplicity
_atom_site_calc_flag
_atom_site_refinement_flags
H2 H -0.0357 0.1262 0.1969 0.050 Uiso 1 1 d .
C10 C 0.49748(9) 0.06110(12) 0.15393(14) 0.0289(3) Uani 1 1 d .
C9 C 0.40146(9) 0.04058(12) 0.02777(15) 0.0290(3) Uani 1 1 d .
C6 C 0.29684(9) 0.08254(12) 0.05665(14) 0.0295(3) Uani 1 1 d .
C15 C 0.59792(9) 0.02045(12) 0.12586(14) 0.0288(3) Uani 1 1 d .
C12 C 0.59353(10) 0.14266(13) 0.43292(16) 0.0350(3) Uani 1 1 d .
H12 H 0.5928 0.1819 0.5375 0.042 Uiso 1 1 calc R
O1 O -0.04488(8) 0.31493(14) 0.10099(14) 0.0593(3) Uani 1 1 d .
C11 C 0.49996(10) 0.12256(13) 0.31201(15) 0.0327(3) Uani 1 1 d .
H11 H 0.4346 0.1499 0.3329 0.039 Uiso 1 1 calc R
C14 C 0.69423(9) 0.04658(13) 0.25571(15) 0.0322(3) Uani 1 1 d .
H14 H 0.7611 0.0223 0.2381 0.039 Uiso 1 1 calc R
C13 C 0.69238(10) 0.10535(13) 0.40387(16) 0.0353(3) Uani 1 1 d .
H13 H 0.7576 0.1215 0.4883 0.042 Uiso 1 1 calc R
C5 C 0.25360(10) 0.21816(13) 0.01064(16) 0.0353(3) Uani 1 1 d .
H5 H 0.2909 0.2846 -0.0388 0.042 Uiso 1 1 calc R
C8 C 0.14469(10) 0.02546(14) 0.15578(16) 0.0358(3) Uani 1 1 d .
H8 H 0.1076 -0.0405 0.2061 0.043 Uiso 1 1 calc R
C7 C 0.24166(10) -0.01329(13) 0.12988(15) 0.0330(3) Uani 1 1 d .
H7 H 0.2706 -0.1058 0.1623 0.040 Uiso 1 1 calc R
C3 C 0.10174(10) 0.16052(14) 0.10830(15) 0.0348(3) Uani 1 1 d .
C2 C -0.00087(11) 0.20082(17) 0.13905(17) 0.0453(4) Uani 1 1 d .
C4 C 0.15674(10) 0.25697(14) 0.03638(16) 0.0360(3) Uani 1 1 d .
H4 H 0.1280 0.3497 0.0048 0.043 Uiso 1 1 calc R

loop_
_atom_site_aniso_label
_atom_site_aniso_U_11
_atom_site_aniso_U_22
_atom_site_aniso_U_33
_atom_site_aniso_U_23
_atom_site_aniso_U_13
_atom_site_aniso_U_12
C10 0.0318(6) 0.0239(5) 0.0343(6) 0.0017(5) 0.0150(5) -0.0003(4)
C9 0.0303(6) 0.0246(6) 0.0354(6) 0.0029(5) 0.0147(5) 0.0006(4)
C6 0.0283(6) 0.0320(6) 0.0299(6) -0.0028(5) 0.0107(5) -0.0002(5)
C15 0.0304(6) 0.0245(6) 0.0340(6) 0.0024(4) 0.0133(5) -0.0001(4)
C12 0.0409(7) 0.0321(6) 0.0342(6) -0.0053(5) 0.0140(5) -0.0017(5)
O1 0.0377(6) 0.0745(8) 0.0657(7) -0.0147(6) 0.0148(5) 0.0160(5)
C11 0.0338(6) 0.0304(6) 0.0379(6) -0.0022(5) 0.0167(5) 0.0008(5)
C14 0.0296(6) 0.0311(6) 0.0382(6) 0.0017(5) 0.0132(5) 0.0007(5)
C13 0.0347(6) 0.0328(6) 0.0373(7) -0.0014(5) 0.0083(5) -0.0024(5)
C5 0.0353(6) 0.0341(6) 0.0408(7) 0.0028(5) 0.0175(5) 0.0018(5)
C8 0.0330(6) 0.0415(7) 0.0365(6) -0.0038(5) 0.0155(5) -0.0070(5)
C7 0.0337(6) 0.0313(6) 0.0365(6) -0.0002(5) 0.0138(5) -0.0005(5)
C3 0.0280(6) 0.0458(7) 0.0311(6) -0.0089(5) 0.0090(5) -0.0002(5)
C2 0.0316(7) 0.0627(9) 0.0423(7) -0.0151(7) 0.0113(6) 0.0009(6)
C4 0.0343(6) 0.0375(7) 0.0368(6) -0.0004(5) 0.0108(5) 0.0076(5)

loop_
_atom_type_symbol
_atom_type_description
_atom_type_scat_dispersion_real
_atom_type_scat_dispersion_imag
_atom_type_scat_source
C C 0.0181 0.0091 'International Tables Vol C Tables 4.2.6.8 and 6.1.1.4'
H H 0.0000 0.0000 'International Tables Vol C Tables 4.2.6.8 and 6.1.1.4'
O O 0.0492 0.0322 'International Tables Vol C Tables 4.2.6.8 and 6.1.1.4'

loop_
_geom_angle_atom_site_label_1
_geom_angle_atom_site_label_2
_geom_angle_atom_site_label_3
_geom_angle
_geom_angle_site_symmetry_1
_geom_angle_site_symmetry_3
C9 C10 C11 122.08(10) . .
C9 C10 C15 119.92(11) . .
C11 C10 C15 117.99(11) . .
C10 C9 C15 120.51(10) . 3_655
C10 C9 C6 120.06(10) . .
C15 C9 C6 119.43(10) 3_655 .
C7 C6 C5 119.07(11) . .
C7 C6 C9 120.49(10) . .
C5 C6 C9 120.45(10) . .
C9 C15 C14 122.16(10) 3_655 .
C9 C15 C10 119.57(11) 3_655 .
C14 C15 C10 118.27(10) . .
C11 C12 C13 120.38(11) . .
C12 C11 C10 121.55(11) . .
C13 C14 C15 121.51(11) . .
C14 C13 C12 120.28(11) . .
C4 C5 C6 120.58(11) . .
C7 C8 C3 120.14(11) . .
C8 C7 C6 120.41(11) . .
C4 C3 C8 119.75(11) . .
C4 C3 C2 120.79(12) . .
C8 C3 C2 119.44(12) . .
O1 C2 C3 124.27(14) . .
C5 C4 C3 120.05(12) . .

loop_
_geom_bond_atom_site_label_1
_geom_bond_atom_site_label_2
_geom_bond_distance
_geom_bond_site_symmetry_2
C10 C9 1.4025(17) .
C10 C11 1.4313(17) .
C10 C15 1.4424(16) .
C9 C15 1.4058(17) 3_655
C9 C6 1.5004(15) .
C6 C7 1.3917(17) .
C6 C5 1.3941(18) .
C15 C9 1.4058(17) 3_655
C15 C14 1.4286(17) .
C12 C11 1.3584(18) .
C12 C13 1.4184(17) .
O1 C2 1.208(2) .
C14 C13 1.3597(18) .
C5 C4 1.3857(17) .
C8 C7 1.3873(17) .
C8 C3 1.3901(19) .
C3 C4 1.3875(19) .
C3 C2 1.4782(17) .
